data_7219527
loop_
_publ_author_name
'Gholivand, K.'
'Gholami, A.'
'Ebrahimi, A. A. V.'
'Abolghasemi, S. T.'
'Esrafili, M. D.'
'Fadaei, F. T.'
'Schenk, K. J.'

_publ_section_title
;
 Triphenyltin(iv) adducts of diphosphoryl ligands: structural, electronic
 and energy aspects from X-ray crystallography and theoretical
 calculations
;
_journal_issue 23
_journal_name_full 'RSC Adv.'
_journal_page_first 17482
_journal_paper_doi 10.1039/C4RA12925C
_journal_volume 5
_journal_year 2015
_chemical_formula_moiety 'C28 H28 N2 O2 P2, H2 O'
_chemical_formula_sum 'C28 H30 N2 O3 P2'
_chemical_formula_weight 504.48
_space_group_crystal_system monoclinic
_space_group_IT_number 14
_space_group_name_Hall '-P 2yn'
_space_group_name_H-M_alt 'P 1 21/n 1'
_symmetry_space_group_name_Hall '-P 2yn'
_symmetry_space_group_name_H-M 'P 1 21/n 1'
_atom_sites_solution_hydrogens mixed
_atom_sites_solution_primary direct
_atom_sites_solution_secondary difmap
_audit_creation_method SHELXL-2014/7
_audit_update_record
;
2015-01-24 deposited with the CCDC.
2015-01-28 downloaded from the CCDC.
;
_cell_angle_alpha 90
_cell_angle_beta 111.7380(10)
_cell_angle_gamma 90
_cell_formula_units_Z 2
_cell_length_a 9.6969(6)
_cell_length_b 12.8371(7)
_cell_length_c 10.8482(6)
_cell_measurement_reflns_used 3096
_cell_measurement_temperature 100(2)
_cell_measurement_theta_max 30
_cell_measurement_theta_min 3
_cell_volume 1254.36(12)
_computing_cell_refinement 'APEX2 (Bruker, 2005)'
_computing_data_collection 'APEX2 (Bruker, 2005)'
_computing_data_reduction 'APEX2 (Bruker, 2005)'
_computing_molecular_graphics 'SHELXTL ver. 5.1 (Sheldrick, 1998b)'
_computing_publication_material 'SHELXTL ver. 5.1 (Sheldrick, 1998b)'
_computing_structure_refinement 'SHELXL-2014/7 (Sheldrick, 2014)'
_computing_structure_solution 'SHELXTL ver. 5.1 (Sheldrick, 1998b)'
_diffrn_ambient_temperature 100(2)
_diffrn_measured_fraction_theta_full 0.996
_diffrn_measured_fraction_theta_max 0.996
_diffrn_measurement_device_type 'Bruker Smart APEX2 CCD area detector'
_diffrn_measurement_method 'phi and omega scans'
_diffrn_radiation_source 'fine-focus sealed tube'
_diffrn_radiation_type MoK\a
_diffrn_radiation_wavelength 0.71073
_diffrn_reflns_av_R_equivalents 0.0284
_diffrn_reflns_av_unetI/netI 0.0266
_diffrn_reflns_Laue_measured_fraction_full 0.996
_diffrn_reflns_Laue_measured_fraction_max 0.996
_diffrn_reflns_limit_h_max 12
_diffrn_reflns_limit_h_min -12
_diffrn_reflns_limit_k_max 16
_diffrn_reflns_limit_k_min -16
_diffrn_reflns_limit_l_max 13
_diffrn_reflns_limit_l_min -13
_diffrn_reflns_number 10048
_diffrn_reflns_point_group_measured_fraction_full 0.996
_diffrn_reflns_point_group_measured_fraction_max 0.996
_diffrn_reflns_theta_full 25.242
_diffrn_reflns_theta_max 26.994
_diffrn_reflns_theta_min 2.411
_exptl_absorpt_coefficient_mu 0.207
_exptl_absorpt_correction_T_max 0.970
_exptl_absorpt_correction_T_min 0.898
_exptl_absorpt_correction_type multi-scan
_exptl_absorpt_process_details 'APEX2 (Bruker, 2005)'
_exptl_crystal_colour colorless
_exptl_crystal_density_diffrn 1.336
_exptl_crystal_density_method 'not measured'
_exptl_crystal_description prism
_exptl_crystal_F_000 532
_exptl_crystal_recrystallization_method 'Vapour Deposition'
_exptl_crystal_size_max 0.200
_exptl_crystal_size_mid 0.200
_exptl_crystal_size_min 0.150
_refine_diff_density_max 0.445
_refine_diff_density_min -0.394
_refine_diff_density_rms 0.080
_refine_ls_extinction_method none
_refine_ls_goodness_of_fit_ref 1.360
_refine_ls_hydrogen_treatment mixed
_refine_ls_matrix_type full
_refine_ls_number_parameters 171
_refine_ls_number_reflns 2735
_refine_ls_number_restraints 0
_refine_ls_restrained_S_all 1.360
_refine_ls_R_factor_all 0.0725
_refine_ls_R_factor_gt 0.0687
_refine_ls_shift/su_max 0.000
_refine_ls_shift/su_mean 0.000
_refine_ls_structure_factor_coef Fsqd
_refine_ls_weighting_details 'w=1/[\s^2^(Fo^2^)+3.9996P] where P=(Fo^2^+2Fc^2^)/3'
_refine_ls_weighting_scheme calc
_refine_ls_wR_factor_gt 0.1497
_refine_ls_wR_factor_ref 0.1514
_reflns_Friedel_coverage 0.000
_reflns_number_gt 2551
_reflns_number_total 2735
_reflns_threshold_expression 'I > 2\s(I)'
_cod_data_source_file c4ra12925c2.cif
_cod_data_source_block a
_cod_original_cell_volume 1254.35(12)
_cod_database_code 7219527
_shelx_shelxl_version_number 2014/7
_shelx_space_group_comment
;
The symmetry employed for this shelxl refinement is uniquely defined
by the following loop, which should always be used as a source of
symmetry information in preference to the above space-group names.
They are only intended as comments.
;
_shelx_estimated_absorpt_t_min 0.960
_shelx_estimated_absorpt_t_max 0.970

loop_
_space_group_symop_operation_xyz
'x, y, z'
'-x+1/2, y+1/2, -z+1/2'
'-x, -y, -z'
'x-1/2, -y-1/2, z-1/2'

loop_
_atom_site_label
_atom_site_type_symbol
_atom_site_fract_x
_atom_site_fract_y
_atom_site_fract_z
_atom_site_U_iso_or_equiv
_atom_site_adp_type
_atom_site_occupancy
_atom_site_site_symmetry_order
_atom_site_calc_flag
_atom_site_refinement_flags_posn
_atom_site_refinement_flags_adp
_atom_site_refinement_flags_occupancy
_atom_site_disorder_assembly
_atom_site_disorder_group
P1 P 0.15732(9) 0.10613(7) 0.27080(8) 0.0149(2) Uani 1 1 d . . . . .
O1 O 0.1805(3) 0.0336(2) 0.3839(2) 0.0208(5) Uani 1 1 d . . . . .
N1 N 0.0722(3) 0.0590(2) 0.1181(3) 0.0167(6) Uani 1 1 d . . . . .
C1 C 0.0510(3) 0.2191(3) 0.2792(3) 0.0148(6) Uani 1 1 d . . . . .
C2 C -0.0301(4) 0.2788(3) 0.1682(3) 0.0176(7) Uani 1 1 d . . . . .
H2A H -0.0383 0.2563 0.0823 0.021 Uiso 1 1 calc R U . . .
C3 C -0.0987(4) 0.3704(3) 0.1820(3) 0.0193(7) Uani 1 1 d . . . . .
H3A H -0.1547 0.4097 0.1057 0.023 Uiso 1 1 calc R U . . .
C4 C -0.0855(4) 0.4047(3) 0.3075(4) 0.0207(7) Uani 1 1 d . . . . .
H4A H -0.1310 0.4682 0.3171 0.025 Uiso 1 1 calc R U . . .
C5 C -0.0053(4) 0.3459(3) 0.4193(3) 0.0190(7) Uani 1 1 d . . . . .
H5A H 0.0033 0.3689 0.5051 0.023 Uiso 1 1 calc R U . . .
C6 C 0.0619(4) 0.2535(3) 0.4048(3) 0.0182(7) Uani 1 1 d . . . . .
H6A H 0.1157 0.2133 0.4810 0.022 Uiso 1 1 calc R U . . .
C7 C 0.3319(4) 0.1551(3) 0.2719(3) 0.0163(7) Uani 1 1 d . . . . .
C8 C 0.3398(4) 0.2409(3) 0.1959(3) 0.0192(7) Uani 1 1 d . . . . .
H8A H 0.2514 0.2740 0.1392 0.023 Uiso 1 1 calc R U . . .
C9 C 0.4779(4) 0.2780(3) 0.2034(4) 0.0265(8) Uani 1 1 d . . . . .
H9A H 0.4840 0.3367 0.1524 0.032 Uiso 1 1 calc R U . . .
C10 C 0.6064(4) 0.2287(3) 0.2859(4) 0.0296(9) Uani 1 1 d . . . . .
H10A H 0.7004 0.2538 0.2904 0.036 Uiso 1 1 calc R U . . .
C11 C 0.5995(4) 0.1438(3) 0.3616(4) 0.0264(8) Uani 1 1 d . . . . .
H11A H 0.6881 0.1104 0.4173 0.032 Uiso 1 1 calc R U . . .
C12 C 0.4617(4) 0.1075(3) 0.3558(3) 0.0219(7) Uani 1 1 d . . . . .
H12A H 0.4565 0.0501 0.4093 0.026 Uiso 1 1 calc R U . . .
C13 C -0.0830(4) 0.0233(3) 0.0823(3) 0.0166(7) Uani 1 1 d . . . . .
H13A H -0.1384 0.0734 0.1159 0.020 Uiso 1 1 calc R U . . .
H13B H -0.0844 -0.0454 0.1232 0.020 Uiso 1 1 calc R U . . .
C14 C 0.1563(4) -0.0149(3) 0.0682(3) 0.0172(7) Uani 1 1 d . . . . .
H14A H 0.1585 -0.0843 0.1088 0.021 Uiso 1 1 calc R U . . .
H14B H 0.2599 0.0096 0.0930 0.021 Uiso 1 1 calc R U . . .
O1W O -0.0912(7) -0.0027(5) 0.4038(6) 0.0287(12) Uani 0.5 1 d . . P A 1
H1WA H -0.009(12) 0.013(7) 0.420(8) 0.02(2) Uiso 0.5 1 d . . P . .
H1WB H -0.096(12) -0.016(8) 0.484(13) 0.05(3) Uiso 0.5 1 d . . P . .

loop_
_atom_site_aniso_label
_atom_site_aniso_U_11
_atom_site_aniso_U_22
_atom_site_aniso_U_33
_atom_site_aniso_U_23
_atom_site_aniso_U_13
_atom_site_aniso_U_12
P1 0.0151(4) 0.0176(4) 0.0119(4) 0.0009(3) 0.0047(3) 0.0003(3)
O1 0.0240(13) 0.0217(13) 0.0191(12) 0.0044(10) 0.0105(10) 0.0036(10)
N1 0.0143(13) 0.0200(14) 0.0159(13) -0.0024(11) 0.0058(11) 0.0000(11)
C1 0.0154(15) 0.0138(16) 0.0153(15) -0.0007(12) 0.0057(12) -0.0016(12)
C2 0.0171(15) 0.0199(17) 0.0147(15) -0.0008(13) 0.0047(12) -0.0037(13)
C3 0.0166(16) 0.0180(17) 0.0215(17) 0.0040(13) 0.0048(13) -0.0012(13)
C4 0.0169(16) 0.0183(17) 0.0285(18) 0.0002(14) 0.0104(14) 0.0000(14)
C5 0.0202(16) 0.0187(17) 0.0192(16) -0.0035(13) 0.0087(14) -0.0020(14)
C6 0.0170(15) 0.0197(17) 0.0160(16) 0.0010(13) 0.0041(13) -0.0013(13)
C7 0.0175(16) 0.0190(17) 0.0124(14) -0.0032(12) 0.0057(12) -0.0022(13)
C8 0.0223(17) 0.0215(18) 0.0144(15) -0.0014(13) 0.0073(13) 0.0000(14)
C9 0.031(2) 0.0219(19) 0.033(2) -0.0065(16) 0.0189(17) -0.0085(16)
C10 0.0226(18) 0.0214(19) 0.049(2) -0.0166(18) 0.0186(18) -0.0092(15)
C11 0.0154(16) 0.0244(19) 0.036(2) -0.0112(16) 0.0051(15) -0.0003(14)
C12 0.0204(17) 0.0221(18) 0.0216(17) -0.0048(14) 0.0059(14) 0.0013(15)
C13 0.0162(15) 0.0164(16) 0.0186(16) -0.0008(13) 0.0080(13) -0.0027(13)
C14 0.0159(15) 0.0168(17) 0.0180(16) -0.0029(13) 0.0052(13) -0.0004(13)
O1W 0.024(3) 0.038(3) 0.026(3) -0.001(2) 0.012(2) -0.007(3)

loop_
_atom_type_symbol
_atom_type_description
_atom_type_scat_dispersion_real
_atom_type_scat_dispersion_imag
_atom_type_scat_source
C C 0.0033 0.0016 'International Tables Vol C Tables 4.2.6.8 and 6.1.1.4'
H H 0.0000 0.0000 'International Tables Vol C Tables 4.2.6.8 and 6.1.1.4'
N N 0.0061 0.0033 'International Tables Vol C Tables 4.2.6.8 and 6.1.1.4'
O O 0.0106 0.0060 'International Tables Vol C Tables 4.2.6.8 and 6.1.1.4'
P P 0.1023 0.0942 'International Tables Vol C Tables 4.2.6.8 and 6.1.1.4'

loop_
_geom_angle_atom_site_label_1
_geom_angle_atom_site_label_2
_geom_angle_atom_site_label_3
_geom_angle
_geom_angle_site_symmetry_1
_geom_angle_site_symmetry_3
O1 P1 N1 117.36(15) . .
O1 P1 C7 110.95(15) . .
N1 P1 C7 104.59(14) . .
O1 P1 C1 112.11(15) . .
N1 P1 C1 105.11(15) . .
C7 P1 C1 105.82(15) . .
C14 N1 C13 110.5(3) . .
C14 N1 P1 117.3(2) . .
C13 N1 P1 117.1(2) . .
C2 C1 C6 118.8(3) . .
C2 C1 P1 123.2(3) . .
C6 C1 P1 117.8(2) . .
C3 C2 C1 120.7(3) . .
C3 C2 H2A 119.6 . .
C1 C2 H2A 119.6 . .
C2 C3 C4 120.1(3) . .
C2 C3 H3A 120.0 . .
C4 C3 H3A 120.0 . .
C3 C4 C5 119.9(3) . .
C3 C4 H4A 120.1 . .
C5 C4 H4A 120.1 . .
C6 C5 C4 119.8(3) . .
C6 C5 H5A 120.1 . .
C4 C5 H5A 120.1 . .
C5 C6 C1 120.7(3) . .
C5 C6 H6A 119.7 . .
C1 C6 H6A 119.7 . .
C12 C7 C8 119.9(3) . .
C12 C7 P1 118.1(3) . .
C8 C7 P1 121.9(3) . .
C9 C8 C7 119.8(3) . .
C9 C8 H8A 120.1 . .
C7 C8 H8A 120.1 . .
C10 C9 C8 119.7(4) . .
C10 C9 H9A 120.1 . .
C8 C9 H9A 120.1 . .
C11 C10 C9 120.8(3) . .
C11 C10 H10A 119.6 . .
C9 C10 H10A 119.6 . .
C10 C11 C12 119.6(4) . .
C10 C11 H11A 120.2 . .
C12 C11 H11A 120.2 . .
C7 C12 C11 120.1(4) . .
C7 C12 H12A 119.9 . .
C11 C12 H12A 119.9 . .
N1 C13 C14 109.2(3) . 3
N1 C13 H13A 109.8 . .
C14 C13 H13A 109.8 3 .
N1 C13 H13B 109.8 . .
C14 C13 H13B 109.8 3 .
H13A C13 H13B 108.3 . .
N1 C14 C13 109.6(3) . 3
N1 C14 H14A 109.7 . .
C13 C14 H14A 109.7 3 .
N1 C14 H14B 109.7 . .
C13 C14 H14B 109.7 3 .
H14A C14 H14B 108.2 . .
H1WA O1W H1WB 104(8) . .

loop_
_geom_bond_atom_site_label_1
_geom_bond_atom_site_label_2
_geom_bond_distance
_geom_bond_site_symmetry_2
P1 O1 1.490(2) .
P1 N1 1.667(3) .
P1 C7 1.801(3) .
P1 C1 1.801(3) .
N1 C14 1.479(4) .
N1 C13 1.480(4) .
C1 C2 1.398(4) .
C1 C6 1.399(4) .
C2 C3 1.386(5) .
C2 H2A 0.9500 .
C3 C4 1.392(5) .
C3 H3A 0.9500 .
C4 C5 1.396(5) .
C4 H4A 0.9500 .
C5 C6 1.389(5) .
C5 H5A 0.9500 .
C6 H6A 0.9500 .
C7 C12 1.392(5) .
C7 C8 1.395(5) .
C8 C9 1.395(5) .
C8 H8A 0.9500 .
C9 C10 1.389(6) .
C9 H9A 0.9500 .
C10 C11 1.381(6) .
C10 H10A 0.9500 .
C11 C12 1.394(5) .
C11 H11A 0.9500 .
C12 H12A 0.9500 .
C13 C14 1.524(4) 3
C13 H13A 0.9900 .
C13 H13B 0.9900 .
C14 C13 1.524(4) 3
C14 H14A 0.9900 .
C14 H14B 0.9900 .
O1W H1WA 0.77(10) .
O1W H1WB 0.90(13) .

loop_
_geom_hbond_atom_site_label_D
_geom_hbond_atom_site_label_H
_geom_hbond_atom_site_label_A
_geom_hbond_distance_DH
_geom_hbond_distance_HA
_geom_hbond_distance_DA
_geom_hbond_angle_DHA
_geom_hbond_site_symmetry_A
O1W H1WA O1 0.77(10) 2.04(10) 2.762(7) 156(9) .
O1W H1WB O1 0.90(13) 1.91(12) 2.773(7) 159(10) 3_556

loop_
_geom_torsion_atom_site_label_1
_geom_torsion_atom_site_label_2
_geom_torsion_atom_site_label_3
_geom_torsion_atom_site_label_4
_geom_torsion
_geom_torsion_site_symmetry_4
O1 P1 N1 C14 -71.8(3) .
C7 P1 N1 C14 51.6(3) .
C1 P1 N1 C14 162.8(2) .
O1 P1 N1 C13 63.2(3) .
C7 P1 N1 C13 -173.4(2) .
C1 P1 N1 C13 -62.2(3) .
O1 P1 C1 C2 -156.6(3) .
N1 P1 C1 C2 -28.0(3) .
C7 P1 C1 C2 82.4(3) .
O1 P1 C1 C6 29.4(3) .
N1 P1 C1 C6 158.0(3) .
C7 P1 C1 C6 -91.7(3) .
C6 C1 C2 C3 0.0(5) .
P1 C1 C2 C3 -174.0(3) .
C1 C2 C3 C4 0.9(5) .
C2 C3 C4 C5 -1.1(5) .
C3 C4 C5 C6 0.4(5) .
C4 C5 C6 C1 0.5(5) .
C2 C1 C6 C5 -0.7(5) .
P1 C1 C6 C5 173.6(3) .
O1 P1 C7 C12 12.0(3) .
N1 P1 C7 C12 -115.5(3) .
C1 P1 C7 C12 133.8(3) .
O1 P1 C7 C8 -165.3(3) .
N1 P1 C7 C8 67.2(3) .
C1 P1 C7 C8 -43.5(3) .
C12 C7 C8 C9 0.6(5) .
P1 C7 C8 C9 177.9(3) .
C7 C8 C9 C10 0.4(5) .
C8 C9 C10 C11 -0.5(6) .
C9 C10 C11 C12 -0.4(6) .
C8 C7 C12 C11 -1.6(5) .
P1 C7 C12 C11 -179.0(3) .
C10 C11 C12 C7 1.5(5) .
C14 N1 C13 C14 -59.3(4) 3
P1 N1 C13 C14 162.8(2) 3
C13 N1 C14 C13 59.6(4) 3
P1 N1 C14 C13 -162.7(2) 3
